data_7056266
loop_
_publ_author_name
'Noamane, Mohamed Habib'
'FERLAY, Sylvie'
'Abidi, Rym'
'Kyritsakas, Nathalie'
'Hosseini, Mir Wais'

_publ_section_title
;
 Synthesis of para- and meta-imino- or -amino-methyl pyridyl appended
 p-tert-butyl-calix[4]arene or p-tert-butyl-thiacalix[4]arene in
 1,3-Alternate conformation
;
_journal_name_full 'New J. Chem.'
_journal_paper_doi 10.1039/C7NJ01389B
_journal_year 2017
_chemical_formula_moiety 'C76 H96 N8 O4 S4'
_chemical_formula_sum 'C76 H96 N8 O4 S4'
_chemical_formula_weight 1313.84
_space_group_crystal_system monoclinic
_space_group_IT_number 14
_space_group_name_Hall '-P 2ybc'
_space_group_name_H-M_alt 'P 1 21/c 1'
_symmetry_space_group_name_Hall '-P 2ybc'
_symmetry_space_group_name_H-M 'P 1 21/c 1'
_atom_sites_solution_hydrogens geom
_audit_creation_method SHELXL-2014/6
_audit_update_record
;
2017-05-24 deposited with the CCDC.
2017-05-30 downloaded from the CCDC.
;
_cell_angle_alpha 90
_cell_angle_beta 97.689(2)
_cell_angle_gamma 90
_cell_formula_units_Z 4
_cell_length_a 15.0334(16)
_cell_length_b 13.939(2)
_cell_length_c 36.796(6)
_cell_measurement_reflns_used 2599
_cell_measurement_temperature 173(2)
_cell_measurement_theta_max 21.97
_cell_measurement_theta_min 246
_cell_volume 7641.3(18)
_computing_cell_refinement 'Bruker SAINT'
_computing_data_collection 'Bruker APEX2'
_computing_data_reduction 'Bruker SAINT'
_computing_molecular_graphics 'Bruker SHELXTL'
_computing_publication_material 'Bruker SHELXTL'
_computing_structure_refinement 'SHELXL-2014 (Sheldrick 2014)'
_computing_structure_solution 'SHELXS-97 (Sheldrick 2008)'
_diffrn_ambient_temperature 173(2)
_diffrn_measured_fraction_theta_full 0.970
_diffrn_measured_fraction_theta_max 0.920
_diffrn_measurement_device_type 'Bruker APEX-II CCD'
_diffrn_measurement_method '\f and \w scans'
_diffrn_radiation_type MoK\a
_diffrn_radiation_wavelength 0.71073
_diffrn_reflns_av_R_equivalents 0.085
_diffrn_reflns_av_unetI/netI 0.0692
_diffrn_reflns_Laue_measured_fraction_full 0.970
_diffrn_reflns_Laue_measured_fraction_max 0.920
_diffrn_reflns_limit_h_max 18
_diffrn_reflns_limit_h_min -20
_diffrn_reflns_limit_k_max 19
_diffrn_reflns_limit_k_min 0
_diffrn_reflns_limit_l_max 51
_diffrn_reflns_limit_l_min 0
_diffrn_reflns_number 20663
_diffrn_reflns_point_group_measured_fraction_full 0.970
_diffrn_reflns_point_group_measured_fraction_max 0.920
_diffrn_reflns_theta_full 25.242
_diffrn_reflns_theta_max 30.086
_diffrn_reflns_theta_min 2.028
_exptl_absorpt_coefficient_mu 0.175
_exptl_absorpt_correction_T_max 0.991
_exptl_absorpt_correction_T_min 0.990
_exptl_absorpt_correction_type multi-scan
_exptl_absorpt_process_details sadabs
_exptl_crystal_colour colorless
_exptl_crystal_density_diffrn 1.142
_exptl_crystal_density_meas ?
_exptl_crystal_description prism
_exptl_crystal_F_000 2816
_exptl_crystal_size_max 0.060
_exptl_crystal_size_mid 0.050
_exptl_crystal_size_min 0.050
_refine_diff_density_max 0.991
_refine_diff_density_min -0.725
_refine_diff_density_rms 0.092
_refine_ls_extinction_method none
_refine_ls_goodness_of_fit_ref 1.092
_refine_ls_hydrogen_treatment constr
_refine_ls_matrix_type full
_refine_ls_number_parameters 810
_refine_ls_number_reflns 20663
_refine_ls_number_restraints 19
_refine_ls_restrained_S_all 1.096
_refine_ls_R_factor_all 0.2218
_refine_ls_R_factor_gt 0.1068
_refine_ls_shift/su_max 0.003
_refine_ls_shift/su_mean 0.008
_refine_ls_structure_factor_coef Fsqd
_refine_ls_weighting_details 'w=1/[\s^2^(Fo^2^)+(0.1485P)^2^] where P=(Fo^2^+2Fc^2^)/3'
_refine_ls_weighting_scheme calc
_refine_ls_wR_factor_gt 0.2769
_refine_ls_wR_factor_ref 0.3205
_reflns_Friedel_coverage 0.000
_reflns_number_gt 7948
_reflns_number_total 20663
_reflns_threshold_expression 'I > 2\s(I)'
_cod_data_source_file c7nj01389b1.cif
_cod_data_source_block e2793a
_cod_depositor_comments
;
The following automatic conversions were performed:

'_exptl_crystal_density_meas' value 'none' was changed to '?' - the
value is perceived as not measured.

Automatic conversion script
Id: cif_fix_values 4973 2017-02-22 13:04:09Z antanas 
;
_cod_database_code 7056266
_shelx_space_group_comment
;
The symmetry employed for this shelxl refinement is uniquely defined
by the following loop, which should always be used as a source of
symmetry information in preference to the above space-group names.
They are only intended as comments.
;
_shelx_estimated_absorpt_t_min 0.990
_shelx_estimated_absorpt_t_max 0.991
_diffrn_reflns_v_r_equivalents 0.054
_shelxl_version_number 2014/6

loop_
_space_group_symop_operation_xyz
'x, y, z'
'-x, y+1/2, -z+1/2'
'-x, -y, -z'
'x, -y-1/2, z-1/2'

loop_
_atom_site_label
_atom_site_type_symbol
_atom_site_fract_x
_atom_site_fract_y
_atom_site_fract_z
_atom_site_U_iso_or_equiv
_atom_site_adp_type
_atom_site_occupancy
_atom_site_site_symmetry_order
_atom_site_calc_flag
_atom_site_refinement_flags_posn
_atom_site_refinement_flags_adp
_atom_site_refinement_flags_occupancy
_atom_site_disorder_assembly
_atom_site_disorder_group
S1 S 0.07406(7) 0.97070(9) 0.18329(3) 0.0409(3) Uani 1 1 d . . . A 1
C1 C 0.1835(3) 0.9648(3) 0.20713(11) 0.0327(9) Uani 1 1 d . . . A 1
C2 C 0.2549(3) 0.9305(3) 0.19021(11) 0.0363(10) Uani 1 1 d . . . A 1
C3 C 0.3420(3) 0.9378(3) 0.20965(11) 0.0357(10) Uani 1 1 d . . . A 1
C4 C 0.3547(3) 0.9780(3) 0.24449(11) 0.0354(10) Uani 1 1 d . . . A 1
H4 H 0.4140 0.9826 0.2570 0.042 Uiso 1 1 calc R U . A 1
C5 C 0.2846(3) 1.0114(3) 0.26152(11) 0.0325(9) Uani 1 1 d . . . A 1
C6 C 0.1990(3) 1.0039(3) 0.24221(11) 0.0346(9) Uani 1 1 d . . . A 1
H6 H 0.1493 1.0261 0.2533 0.041 Uiso 1 1 calc R U . A 1
O1 O 0.2404(2) 0.8874(2) 0.15670(8) 0.0464(8) Uani 1 1 d . . . A 1
C7 C 0.2498(4) 0.9439(5) 0.12599(14) 0.0743(18) Uani 1 1 d . . . A 1
H7A H 0.3140 0.9585 0.1253 0.089 Uiso 1 1 calc R U . A 1
H7B H 0.2172 1.0053 0.1274 0.089 Uiso 1 1 calc R U . A 1
C8 C 0.2123(5) 0.8904(6) 0.09201(16) 0.089(2) Uani 1 1 d . . . A 1
H8A H 0.2415 0.8267 0.0922 0.106 Uiso 1 1 calc R U . A 1
H8B H 0.1473 0.8800 0.0923 0.106 Uiso 1 1 calc R U . A 1
C9 C 0.2256(6) 0.9415(7) 0.05779(18) 0.107(3) Uani 1 1 d . . . A 1
H9A H 0.2895 0.9375 0.0540 0.128 Uiso 1 1 calc R U . A 1
H9B H 0.2099 1.0100 0.0599 0.128 Uiso 1 1 calc R U . A 1
N1 N 0.1666(5) 0.8968(7) 0.02474(17) 0.143(3) Uani 1 1 d D . . A 1
H1 H 0.1308 0.8476 0.0265 0.172 Uiso 1 1 calc R U . A 1
C10 C 0.1758(9) 0.9422(11) -0.0082(3) 0.201(6) Uani 1 1 d D . . A 1
H10A H 0.2354 0.9273 -0.0153 0.241 Uiso 1 1 calc R U . A 1
H10B H 0.1715 1.0125 -0.0051 0.241 Uiso 1 1 calc R U . A 1
C11 C 0.1062(5) 0.9101(6) -0.03650(19) 0.135(4) Uani 1 1 d G . . A 1
C12 C 0.1361(5) 0.8983(6) -0.0704(3) 0.172(6) Uani 1 1 d G . . A 1
H12 H 0.1980 0.9056 -0.0725 0.207 Uiso 1 1 calc R U . A 1
N2 N 0.0754(8) 0.8758(5) -0.10109(17) 0.248(8) Uani 1 1 d G . . A 1
C13 C -0.0152(7) 0.8651(5) -0.09794(18) 0.255(12) Uani 1 1 d G . . A 1
H13 H -0.0566 0.8498 -0.1189 0.306 Uiso 1 1 calc R U . A 1
C14 C -0.0451(4) 0.8769(5) -0.0641(3) 0.162(5) Uani 1 1 d G . . A 1
H14 H -0.1070 0.8696 -0.0619 0.194 Uiso 1 1 calc R U . A 1
C15 C 0.0156(5) 0.8994(5) -0.03335(17) 0.135(3) Uani 1 1 d G . . A 1
H15 H -0.0048 0.9074 -0.0102 0.162 Uiso 1 1 calc R U . A 1
C16 C 0.3033(3) 1.0564(3) 0.30000(11) 0.0388(10) Uani 1 1 d . . . A 1
C17 C 0.3576(3) 0.9860(4) 0.32651(12) 0.0470(12) Uani 1 1 d . . . A 1
H17A H 0.3205 0.9299 0.3302 0.070 Uiso 1 1 calc R U . A 1
H17B H 0.3755 1.0178 0.3501 0.070 Uiso 1 1 calc R U . A 1
H17C H 0.4113 0.9656 0.3162 0.070 Uiso 1 1 calc R U . A 1
C18 C 0.2173(3) 1.0813(4) 0.31538(12) 0.0458(12) Uani 1 1 d . . . A 1
H18A H 0.1811 1.1249 0.2985 0.069 Uiso 1 1 calc R U . A 1
H18B H 0.2321 1.1125 0.3393 0.069 Uiso 1 1 calc R U . A 1
H18C H 0.1831 1.0225 0.3183 0.069 Uiso 1 1 calc R U . A 1
C19 C 0.3579(3) 1.1486(3) 0.29710(12) 0.0427(11) Uani 1 1 d . . . A 1
H19A H 0.4117 1.1339 0.2857 0.064 Uiso 1 1 calc R U . A 1
H19B H 0.3757 1.1750 0.3217 0.064 Uiso 1 1 calc R U . A 1
H19C H 0.3212 1.1956 0.2820 0.064 Uiso 1 1 calc R U . A 1
S2 S 0.44014(7) 0.91099(9) 0.18939(3) 0.0418(3) Uani 1 1 d . . . A 1
C20 C 0.4246(3) 0.7957(3) 0.16916(10) 0.0335(9) Uani 1 1 d . . . A 1
C21 C 0.3986(3) 0.7172(3) 0.18764(11) 0.0371(10) Uani 1 1 d . . . A 1
C22 C 0.4003(3) 0.6261(3) 0.17195(11) 0.0359(10) Uani 1 1 d . . . A 1
C23 C 0.4270(3) 0.6166(3) 0.13671(11) 0.0379(10) Uani 1 1 d . . . A 1
H23 H 0.4256 0.5551 0.1255 0.045 Uiso 1 1 calc R U . A 1
C24 C 0.4553(3) 0.6960(3) 0.11820(11) 0.0409(11) Uani 1 1 d . . . A 1
C25 C 0.4526(3) 0.7847(3) 0.13477(11) 0.0382(10) Uani 1 1 d . . . A 1
H25 H 0.4703 0.8398 0.1224 0.046 Uiso 1 1 calc R U . A 1
O2 O 0.36768(19) 0.7278(2) 0.22121(7) 0.0418(8) Uani 1 1 d . . . A 1
C26 C 0.4362(3) 0.7205(4) 0.25252(11) 0.0551(14) Uani 1 1 d . . . A 1
H26A H 0.4825 0.7706 0.2513 0.066 Uiso 1 1 calc R U . A 1
H26B H 0.4656 0.6569 0.2530 0.066 Uiso 1 1 calc R U . A 1
C27 C 0.3909(4) 0.7339(4) 0.28617(12) 0.0590(14) Uani 1 1 d . . . A 1
H27A H 0.3507 0.6788 0.2888 0.071 Uiso 1 1 calc R U . A 1
H27B H 0.3539 0.7928 0.2836 0.071 Uiso 1 1 calc R U . A 1
C28 C 0.4607(5) 0.7418(5) 0.32060(15) 0.083(2) Uani 1 1 d . . . A 1
H28A H 0.5010 0.7969 0.3180 0.100 Uiso 1 1 calc R U . A 1
H28B H 0.4298 0.7536 0.3423 0.100 Uiso 1 1 calc R U . A 1
N3 N 0.5114(5) 0.6580(5) 0.32590(14) 0.101(2) Uani 1 1 d . . . A 1
H3 H 0.5012 0.6074 0.3117 0.122 Uiso 1 1 calc R U . A 1
C29 C 0.5821(6) 0.6610(6) 0.3565(2) 0.106(3) Uani 1 1 d . . . A 1
H29A H 0.5979 0.5948 0.3646 0.127 Uiso 1 1 calc R U . A 1
H29B H 0.5603 0.6952 0.3772 0.127 Uiso 1 1 calc R U . A 1
C30 C 0.6637(3) 0.7104(4) 0.34683(14) 0.092(2) Uani 1 1 d G . . A 1
C31 C 0.7099(4) 0.7680(4) 0.37385(10) 0.107(3) Uani 1 1 d G . . A 1
H31 H 0.6883 0.7752 0.3968 0.129 Uiso 1 1 calc R U . A 1
N4 N 0.7876(4) 0.8151(4) 0.36727(15) 0.154(3) Uani 1 1 d G . . A 1
C32 C 0.8192(4) 0.8046(5) 0.33366(18) 0.135(3) Uani 1 1 d G . . A 1
H32 H 0.8723 0.8368 0.3292 0.162 Uiso 1 1 calc R U . A 1
C33 C 0.7729(4) 0.7470(5) 0.30663(13) 0.129(3) Uani 1 1 d G . . A 1
H33 H 0.7945 0.7398 0.2837 0.154 Uiso 1 1 calc R U . A 1
C34 C 0.6952(4) 0.6998(4) 0.31322(12) 0.115(3) Uani 1 1 d G . . A 1
H34 H 0.6636 0.6605 0.2947 0.137 Uiso 1 1 calc R U . A 1
C35 C 0.4855(3) 0.6870(4) 0.08059(11) 0.0454(11) Uani 1 1 d . . . A 1
C36 C 0.4298(4) 0.7521(4) 0.05300(13) 0.0676(16) Uani 1 1 d . . . A 1
H36A H 0.3664 0.7336 0.0511 0.101 Uiso 1 1 calc R U . A 1
H36B H 0.4505 0.7456 0.0290 0.101 Uiso 1 1 calc R U . A 1
H36C H 0.4367 0.8189 0.0612 0.101 Uiso 1 1 calc R U . A 1
C37 C 0.5849(4) 0.7151(5) 0.08360(14) 0.0745(19) Uani 1 1 d . . . A 1
H37A H 0.5922 0.7820 0.0916 0.112 Uiso 1 1 calc R U . A 1
H37B H 0.6057 0.7077 0.0596 0.112 Uiso 1 1 calc R U . A 1
H37C H 0.6203 0.6735 0.1015 0.112 Uiso 1 1 calc R U . A 1
C38 C 0.4776(4) 0.5846(4) 0.06593(14) 0.0728(17) Uani 1 1 d . . . A 1
H38A H 0.5111 0.5412 0.0837 0.109 Uiso 1 1 calc R U . A 1
H38B H 0.5025 0.5813 0.0427 0.109 Uiso 1 1 calc R U . A 1
H38C H 0.4143 0.5656 0.0620 0.109 Uiso 1 1 calc R U . A 1
S3 S 0.38510(8) 0.51765(9) 0.19488(3) 0.0485(3) Uani 1 1 d . . . A 1
C39 C 0.2918(3) 0.5302(3) 0.21938(12) 0.0409(10) Uani 1 1 d . . . A 1
C40 C 0.2093(3) 0.5664(3) 0.20333(12) 0.0393(10) Uani 1 1 d . . . A 1
C41 C 0.1360(3) 0.5591(3) 0.22272(11) 0.0360(10) Uani 1 1 d . . . A 1
C42 C 0.1466(3) 0.5204(3) 0.25762(11) 0.0343(9) Uani 1 1 d . . . A 1
H42 H 0.0962 0.5170 0.2707 0.041 Uiso 1 1 calc R U . A 1
C43 C 0.2294(3) 0.4863(3) 0.27413(11) 0.0334(9) Uani 1 1 d . . . A 1
C44 C 0.3017(3) 0.4928(3) 0.25432(11) 0.0368(10) Uani 1 1 d . . . A 1
H44 H 0.3591 0.4709 0.2651 0.044 Uiso 1 1 calc R U . A 1
O3 O 0.2011(2) 0.6110(3) 0.16971(9) 0.0542(9) Uani 1 1 d . . . A 1
C45 C 0.1787(4) 0.5510(5) 0.13917(13) 0.0692(17) Uani 1 1 d . . . A 1
H45A H 0.1184 0.5230 0.1397 0.083 Uiso 1 1 calc R U . A 1
H45B H 0.2226 0.4979 0.1397 0.083 Uiso 1 1 calc R U . A 1
C46 C 0.1796(4) 0.6097(6) 0.10492(14) 0.090(2) Uani 1 1 d . . . A 1
H46A H 0.1386 0.6651 0.1056 0.108 Uiso 1 1 calc R U . A 1
H46B H 0.2409 0.6350 0.1042 0.108 Uiso 1 1 calc R U . A 1
C47 C 0.1513(7) 0.5522(9) 0.07104(19) 0.142(4) Uani 1 1 d . . . A 1
H47A H 0.0927 0.5214 0.0728 0.171 Uiso 1 1 calc R U . A 1
H47B H 0.1439 0.5952 0.0494 0.171 Uiso 1 1 calc R U . A 1
N5 N 0.2156(4) 0.4809(6) 0.06634(15) 0.114(2) Uani 1 1 d D . . A 1
C48 C 0.1811(11) 0.4030(10) 0.0344(3) 0.154(7) Uani 0.777(12) 1 d D . P A 1
C49 C 0.2559(6) 0.3373(7) 0.03059(17) 0.108(4) Uani 0.777(12) 1 d DG . P A 1
C50 C 0.2384(6) 0.2394(8) 0.03003(18) 0.113(4) Uani 0.777(12) 1 d G . P A 1
H50 H 0.1801 0.2167 0.0329 0.136 Uiso 0.777(12) 1 calc R U P A 1
N6 N 0.3061(9) 0.1746(5) 0.0253(2) 0.157(6) Uani 0.777(12) 1 d G . P A 1
C51 C 0.3914(7) 0.2077(6) 0.0211(2) 0.151(6) Uani 0.777(12) 1 d G . P A 1
H51 H 0.4377 0.1634 0.0178 0.181 Uiso 0.777(12) 1 calc R U P A 1
C52 C 0.4088(5) 0.3057(7) 0.0216(2) 0.118(4) Uani 0.777(12) 1 d G . P A 1
H52 H 0.4671 0.3283 0.0188 0.141 Uiso 0.777(12) 1 calc R U P A 1
C53 C 0.3411(7) 0.3705(5) 0.02639(19) 0.101(4) Uani 0.777(12) 1 d G . P A 1
H53 H 0.3530 0.4374 0.0268 0.122 Uiso 0.777(12) 1 calc R U P A 1
C54 C 0.2362(3) 0.4433(3) 0.31288(11) 0.0373(10) Uani 1 1 d . . . A 1
C55 C 0.3337(3) 0.4175(4) 0.32852(13) 0.0511(13) Uani 1 1 d . . . A 1
H55A H 0.3568 0.3693 0.3128 0.077 Uiso 1 1 calc R U . A 1
H55B H 0.3351 0.3917 0.3534 0.077 Uiso 1 1 calc R U . A 1
H55C H 0.3711 0.4753 0.3293 0.077 Uiso 1 1 calc R U . A 1
C56 C 0.1997(4) 0.5128(4) 0.33903(13) 0.0575(14) Uani 1 1 d . . . A 1
H56A H 0.2375 0.5703 0.3418 0.086 Uiso 1 1 calc R U . A 1
H56B H 0.1998 0.4820 0.3630 0.086 Uiso 1 1 calc R U . A 1
H56C H 0.1382 0.5309 0.3292 0.086 Uiso 1 1 calc R U . A 1
C57 C 0.1833(3) 0.3513(4) 0.31042(14) 0.0509(12) Uani 1 1 d . . . A 1
H57A H 0.1199 0.3652 0.3022 0.076 Uiso 1 1 calc R U . A 1
H57B H 0.1893 0.3206 0.3346 0.076 Uiso 1 1 calc R U . A 1
H57C H 0.2064 0.3081 0.2929 0.076 Uiso 1 1 calc R U . A 1
S4 S 0.02338(8) 0.58147(9) 0.20347(3) 0.0456(3) Uani 1 1 d . . . A 1
C58 C 0.0214(3) 0.6855(3) 0.17558(11) 0.0370(10) Uani 1 1 d . . . A 1
C59 C 0.0569(3) 0.7730(3) 0.18930(10) 0.0336(10) Uani 1 1 d . . . A 1
C60 C 0.0443(3) 0.8543(3) 0.16738(11) 0.0360(10) Uani 1 1 d . . . A 1
C61 C -0.0037(3) 0.8471(3) 0.13225(11) 0.0371(10) Uani 1 1 d . . . A 1
H61 H -0.0107 0.9026 0.1172 0.045 Uiso 1 1 calc R U . A 1
C62 C -0.0415(3) 0.7610(3) 0.11867(11) 0.0368(10) Uani 1 1 d . . . A 1
C63 C -0.0281(3) 0.6806(3) 0.14111(11) 0.0389(10) Uani 1 1 d . . . A 1
H63 H -0.0534 0.6210 0.1326 0.047 Uiso 1 1 calc R U . A 1
O4 O 0.10621(19) 0.7774(2) 0.22375(7) 0.0414(7) Uani 1 1 d . . . A 1
C64 C 0.0547(3) 0.7967(4) 0.25268(11) 0.0490(12) Uani 1 1 d . . . A 1
H64A H 0.0059 0.7489 0.2525 0.059 Uiso 1 1 calc R U . A 1
H64B H 0.0275 0.8613 0.2497 0.059 Uiso 1 1 calc R U . A 1
C65 C 0.1171(4) 0.7910(4) 0.28811(12) 0.0584(14) Uani 1 1 d . . . A 1
H65A H 0.1406 0.7248 0.2916 0.070 Uiso 1 1 calc R U . A 1
H65B H 0.1687 0.8345 0.2869 0.070 Uiso 1 1 calc R U . A 1
C66 C 0.0704(4) 0.8184(5) 0.32018(13) 0.0770(19) Uani 1 1 d . . . A 1
H66A H 0.0384 0.8798 0.3146 0.092 Uiso 1 1 calc R U . A 1
H66B H 0.0248 0.7689 0.3235 0.092 Uiso 1 1 calc R U . A 1
N7 N 0.1304(4) 0.8285(5) 0.35423(13) 0.0956(19) Uani 1 1 d . . . A 1
H7 H 0.1867 0.8093 0.3569 0.115 Uiso 1 1 calc R U . A 1
C67 C 0.0894(7) 0.8732(6) 0.38375(19) 0.116(3) Uani 1 1 d . . . A 1
H67A H 0.0706 0.9393 0.3765 0.139 Uiso 1 1 calc R U . A 1
H67B H 0.0351 0.8366 0.3878 0.139 Uiso 1 1 calc R U . A 1
C68 C 0.1507(4) 0.8765(5) 0.41762(13) 0.1552(17) Uani 1 1 d G . . A 1
C69 C 0.2354(5) 0.9173(5) 0.41875(13) 0.1552(17) Uani 1 1 d G . . A 1
H69 H 0.2536 0.9439 0.3972 0.186 Uiso 1 1 calc R U . A 1
N8 N 0.2934(4) 0.9192(5) 0.45149(16) 0.1552(17) Uani 1 1 d G . . A 1
C70 C 0.2668(4) 0.8803(5) 0.48310(12) 0.1552(17) Uani 1 1 d G . . A 1
H70 H 0.3064 0.8815 0.5055 0.186 Uiso 1 1 calc R U . A 1
C71 C 0.1821(5) 0.8395(5) 0.48197(14) 0.1552(17) Uani 1 1 d G . . A 1
H71 H 0.1638 0.8129 0.5036 0.186 Uiso 1 1 calc R U . A 1
C72 C 0.1240(4) 0.8376(5) 0.44923(18) 0.1552(17) Uani 1 1 d G . . A 1
H72 H 0.0661 0.8097 0.4485 0.186 Uiso 1 1 calc R U . A 1
C73 C -0.0956(3) 0.7556(4) 0.08029(11) 0.0450(11) Uani 1 1 d D . . A 1
C74 C -0.0344(5) 0.7813(8) 0.05229(18) 0.065(3) Uani 0.704(11) 1 d D . P A 1
H74A H 0.0079 0.7286 0.0503 0.098 Uiso 0.704(11) 1 calc R U P A 1
H74B H -0.0011 0.8399 0.0600 0.098 Uiso 0.704(11) 1 calc R U P A 1
H74C H -0.0705 0.7919 0.0284 0.098 Uiso 0.704(11) 1 calc R U P A 1
C75 C -0.1749(5) 0.8259(6) 0.0791(2) 0.061(3) Uani 0.704(11) 1 d D . P A 1
H75A H -0.2127 0.8208 0.0554 0.092 Uiso 0.704(11) 1 calc R U P A 1
H75B H -0.1520 0.8915 0.0825 0.092 Uiso 0.704(11) 1 calc R U P A 1
H75C H -0.2105 0.8100 0.0988 0.092 Uiso 0.704(11) 1 calc R U P A 1
C76 C -0.1365(7) 0.6540(5) 0.07278(19) 0.065(3) Uani 0.704(11) 1 d D . P A 1
H76A H -0.1741 0.6379 0.0917 0.098 Uiso 0.704(11) 1 calc R U P A 1
H76B H -0.0880 0.6068 0.0732 0.098 Uiso 0.704(11) 1 calc R U P A 1
H76C H -0.1731 0.6531 0.0487 0.098 Uiso 0.704(11) 1 calc R U P A 1
C74A C -0.1020(15) 0.8590(10) 0.0617(5) 0.084(9) Uani 0.296(11) 1 d D . P A 2
H74D H -0.1208 0.8511 0.0353 0.126 Uiso 0.296(11) 1 calc R U P A 2
H74E H -0.1541 0.8514 0.0748 0.126 Uiso 0.296(11) 1 calc R U P A 2
H74F H -0.0568 0.8104 0.0701 0.126 Uiso 0.296(11) 1 calc R U P A 2
C76A C -0.1915(10) 0.722(2) 0.0821(5) 0.117(15) Uani 0.296(11) 1 d D . P A 2
H76D H -0.1560 0.6747 0.0977 0.175 Uiso 0.296(11) 1 calc R U P A 2
H76E H -0.1908 0.7050 0.0563 0.175 Uiso 0.296(11) 1 calc R U P A 2
H76F H -0.2535 0.7212 0.0876 0.175 Uiso 0.296(11) 1 calc R U P A 2
C75A C -0.0441(12) 0.6921(16) 0.0558(5) 0.086(9) Uani 0.296(11) 1 d D . P A 2
H75D H 0.0029 0.6477 0.0505 0.129 Uiso 0.296(11) 1 calc R U P A 2
H75E H -0.0915 0.6948 0.0348 0.129 Uiso 0.296(11) 1 calc R U P A 2
H75F H -0.0696 0.6697 0.0775 0.129 Uiso 0.296(11) 1 calc R U P A 2
C48A C 0.187(2) 0.4448(14) 0.0285(6) 0.068(5) Uani 0.223(12) 1 d D . P A 2
C49A C 0.2336(14) 0.3482(9) 0.0192(4) 0.068(5) Uani 0.223(12) 1 d DG . P A 2
C50A C 0.3256(14) 0.3469(11) 0.0181(6) 0.068(5) Uani 0.223(12) 1 d G . P A 2
H50A H 0.3555 0.4035 0.0120 0.082 Uiso 0.223(12) 1 calc R U P A 2
C51A C 0.3740(11) 0.2627(15) 0.0259(7) 0.068(5) Uani 0.223(12) 1 d G . P A 2
H51A H 0.4369 0.2618 0.0252 0.082 Uiso 0.223(12) 1 calc R U P A 2
C52A C 0.3302(14) 0.1798(12) 0.0349(6) 0.068(5) Uani 0.223(12) 1 d G . P A 2
H52A H 0.3632 0.1223 0.0402 0.082 Uiso 0.223(12) 1 calc R U P A 2
N6A N 0.2382(14) 0.1812(10) 0.0360(5) 0.068(5) Uani 0.223(12) 1 d G . P A 2
C53A C 0.1899(11) 0.2654(12) 0.0282(5) 0.068(5) Uani 0.223(12) 1 d DG . P A 2
H53A H 0.1269 0.2663 0.0289 0.082 Uiso 0.223(12) 1 calc R U P A 2

loop_
_atom_site_aniso_label
_atom_site_aniso_U_11
_atom_site_aniso_U_22
_atom_site_aniso_U_33
_atom_site_aniso_U_23
_atom_site_aniso_U_13
_atom_site_aniso_U_12
S1 0.0221(6) 0.0531(7) 0.0449(6) -0.0019(5) -0.0055(4) 0.0027(5)
C1 0.020(2) 0.042(2) 0.035(2) 0.0012(18) 0.0005(16) -0.0008(17)
C2 0.024(3) 0.051(3) 0.033(2) -0.0003(18) 0.0005(17) -0.0047(19)
C3 0.017(2) 0.052(3) 0.038(2) -0.0007(19) 0.0047(17) -0.0026(18)
C4 0.019(2) 0.049(3) 0.038(2) -0.0060(19) 0.0018(17) -0.0029(18)
C5 0.020(2) 0.037(2) 0.041(2) -0.0047(18) 0.0021(17) -0.0056(17)
C6 0.020(2) 0.042(2) 0.042(2) -0.0011(18) 0.0028(17) 0.0003(17)
O1 0.0292(18) 0.078(2) 0.0317(15) -0.0096(15) 0.0021(12) -0.0034(15)
C7 0.062(4) 0.110(5) 0.049(3) 0.009(3) 0.000(3) -0.003(3)
C8 0.072(5) 0.136(6) 0.057(4) 0.007(4) 0.005(3) 0.010(4)
C9 0.095(6) 0.162(8) 0.064(4) 0.004(5) 0.012(4) 0.008(5)
N1 0.094(5) 0.261(10) 0.066(4) 0.047(5) -0.017(3) -0.038(5)
C10 0.222(15) 0.286(17) 0.100(8) -0.049(9) 0.041(8) -0.092(13)
C11 0.103(8) 0.185(10) 0.117(7) -0.079(7) 0.017(6) -0.030(6)
C12 0.174(12) 0.185(12) 0.168(11) -0.078(9) 0.061(9) -0.084(9)
N2 0.307(19) 0.132(10) 0.323(19) 0.019(11) 0.115(16) -0.061(11)
C13 0.56(4) 0.084(8) 0.085(7) 0.011(6) -0.078(12) 0.034(13)
C14 0.134(9) 0.139(9) 0.183(11) -0.043(8) -0.082(8) 0.021(7)
C15 0.130(9) 0.160(9) 0.120(8) -0.013(6) 0.033(7) 0.011(7)
C16 0.021(2) 0.057(3) 0.038(2) -0.0123(19) 0.0012(17) 0.002(2)
C17 0.037(3) 0.066(3) 0.037(2) -0.007(2) 0.0000(19) 0.005(2)
C18 0.033(3) 0.061(3) 0.045(2) -0.018(2) 0.010(2) -0.006(2)
C19 0.022(3) 0.054(3) 0.052(3) -0.005(2) 0.0034(19) -0.007(2)
S2 0.0205(6) 0.0620(8) 0.0443(6) -0.0101(5) 0.0097(5) -0.0048(5)
C20 0.015(2) 0.057(3) 0.0292(19) 0.0013(18) 0.0040(16) 0.0006(18)
C21 0.016(2) 0.064(3) 0.032(2) -0.004(2) 0.0067(16) 0.0027(19)
C22 0.016(2) 0.055(3) 0.037(2) 0.0028(19) 0.0046(17) 0.0078(18)
C23 0.021(2) 0.056(3) 0.036(2) -0.004(2) 0.0014(17) 0.002(2)
C24 0.028(3) 0.063(3) 0.031(2) -0.007(2) 0.0009(17) 0.008(2)
C25 0.019(2) 0.059(3) 0.037(2) 0.003(2) 0.0037(17) -0.0008(19)
O2 0.0285(18) 0.067(2) 0.0317(15) 0.0000(14) 0.0127(12) 0.0076(14)
C26 0.047(3) 0.087(4) 0.032(2) 0.004(2) 0.006(2) 0.016(3)
C27 0.065(4) 0.076(4) 0.038(3) 0.005(2) 0.014(2) 0.021(3)
C28 0.123(6) 0.080(5) 0.046(3) 0.004(3) 0.012(3) 0.038(4)
N3 0.134(6) 0.104(5) 0.059(3) -0.012(3) -0.013(3) 0.015(4)
C29 0.114(7) 0.123(7) 0.075(5) 0.003(4) -0.012(4) 0.015(5)
C30 0.114(7) 0.091(5) 0.065(4) -0.004(4) -0.013(4) 0.021(5)
C31 0.142(8) 0.120(7) 0.051(4) -0.001(4) -0.018(4) -0.016(6)
N4 0.181(9) 0.186(9) 0.087(5) -0.015(5) -0.016(5) -0.036(7)
C32 0.112(8) 0.148(9) 0.149(9) -0.023(7) 0.033(7) -0.022(6)
C33 0.161(10) 0.124(8) 0.096(6) -0.039(6) 0.001(6) 0.026(7)
C34 0.113(7) 0.126(7) 0.111(7) -0.032(5) 0.038(5) -0.006(6)
C35 0.044(3) 0.062(3) 0.031(2) 0.000(2) 0.0081(19) 0.001(2)
C36 0.080(4) 0.091(4) 0.031(2) -0.001(3) 0.005(2) 0.008(3)
C37 0.046(4) 0.135(6) 0.047(3) -0.004(3) 0.021(3) -0.014(3)
C38 0.089(5) 0.087(4) 0.046(3) -0.008(3) 0.024(3) -0.001(3)
S3 0.0315(7) 0.0587(8) 0.0593(7) 0.0123(6) 0.0206(6) 0.0132(5)
C39 0.028(3) 0.053(3) 0.044(2) 0.005(2) 0.0102(19) 0.002(2)
C40 0.025(3) 0.048(3) 0.046(2) 0.008(2) 0.0076(19) 0.0059(19)
C41 0.016(2) 0.048(3) 0.043(2) 0.0010(19) 0.0000(17) -0.0024(18)
C42 0.019(2) 0.043(2) 0.041(2) 0.0032(19) 0.0084(17) -0.0015(18)
C43 0.018(2) 0.037(2) 0.045(2) 0.0045(18) 0.0007(17) -0.0001(17)
C44 0.022(2) 0.048(3) 0.041(2) 0.0072(19) 0.0056(18) 0.0069(18)
O3 0.042(2) 0.075(2) 0.0481(19) 0.0255(17) 0.0155(15) 0.0126(17)
C45 0.057(4) 0.108(5) 0.043(3) 0.006(3) 0.006(3) 0.016(3)
C46 0.069(4) 0.160(7) 0.045(3) 0.038(4) 0.017(3) 0.044(4)
C47 0.118(7) 0.252(12) 0.059(4) 0.043(6) 0.019(4) 0.090(8)
N5 0.092(5) 0.188(7) 0.062(3) 0.019(4) 0.009(3) 0.032(5)
C48 0.27(2) 0.135(12) 0.052(6) -0.012(7) -0.007(8) -0.047(13)
C49 0.197(14) 0.099(9) 0.020(4) -0.002(4) -0.012(5) 0.010(8)
C50 0.106(10) 0.136(12) 0.091(8) 0.022(8) -0.007(7) 0.008(9)
N6 0.152(13) 0.244(16) 0.069(7) 0.040(8) -0.004(7) -0.033(11)
C51 0.25(2) 0.124(12) 0.083(8) -0.014(8) 0.033(10) 0.039(12)
C52 0.138(11) 0.118(10) 0.103(8) -0.033(7) 0.039(7) -0.003(8)
C53 0.099(8) 0.101(8) 0.108(8) -0.064(6) 0.026(6) -0.023(6)
C54 0.023(2) 0.049(3) 0.040(2) 0.0079(19) 0.0053(18) 0.0076(19)
C55 0.029(3) 0.075(4) 0.048(3) 0.021(2) -0.001(2) 0.003(2)
C56 0.056(4) 0.077(4) 0.040(2) -0.008(2) 0.006(2) 0.017(3)
C57 0.037(3) 0.059(3) 0.060(3) 0.014(2) 0.015(2) 0.001(2)
S4 0.0207(6) 0.0581(8) 0.0563(7) 0.0139(6) -0.0006(5) -0.0015(5)
C58 0.022(2) 0.052(3) 0.037(2) 0.0045(19) 0.0058(17) 0.0033(19)
C59 0.014(2) 0.059(3) 0.0270(19) -0.0006(18) -0.0001(15) 0.0035(19)
C60 0.013(2) 0.056(3) 0.039(2) 0.000(2) 0.0050(17) -0.0003(18)
C61 0.018(2) 0.056(3) 0.037(2) 0.001(2) 0.0038(17) 0.0039(19)
C62 0.021(2) 0.057(3) 0.032(2) -0.006(2) 0.0024(16) 0.0028(19)
C63 0.024(2) 0.053(3) 0.039(2) 0.000(2) 0.0014(18) 0.0015(19)
O4 0.0228(17) 0.066(2) 0.0320(15) 0.0009(14) -0.0093(12) -0.0019(14)
C64 0.039(3) 0.071(3) 0.035(2) 0.001(2) -0.001(2) -0.006(2)
C65 0.052(3) 0.080(4) 0.039(3) -0.001(2) -0.007(2) -0.005(3)
C66 0.085(5) 0.107(5) 0.036(3) -0.002(3) -0.004(3) -0.019(4)
N7 0.086(4) 0.151(6) 0.049(3) -0.004(3) 0.004(3) -0.022(4)
C67 0.173(9) 0.103(6) 0.070(5) 0.004(4) 0.005(5) -0.006(6)
C68 0.206(5) 0.154(4) 0.094(2) 0.004(2) -0.023(3) -0.044(3)
C69 0.206(5) 0.154(4) 0.094(2) 0.004(2) -0.023(3) -0.044(3)
N8 0.206(5) 0.154(4) 0.094(2) 0.004(2) -0.023(3) -0.044(3)
C70 0.206(5) 0.154(4) 0.094(2) 0.004(2) -0.023(3) -0.044(3)
C71 0.206(5) 0.154(4) 0.094(2) 0.004(2) -0.023(3) -0.044(3)
C72 0.206(5) 0.154(4) 0.094(2) 0.004(2) -0.023(3) -0.044(3)
C73 0.036(3) 0.065(3) 0.032(2) -0.004(2) -0.0060(18) -0.003(2)
C74 0.040(5) 0.128(9) 0.027(3) -0.003(4) -0.001(3) 0.001(5)
C75 0.033(5) 0.092(7) 0.053(4) -0.003(4) -0.014(3) -0.007(4)
C76 0.089(8) 0.064(5) 0.034(4) 0.000(3) -0.024(4) -0.015(5)
C74A 0.076(19) 0.098(18) 0.062(13) -0.023(12) -0.044(12) 0.010(13)
C76A 0.040(15) 0.26(5) 0.042(11) -0.014(18) -0.014(9) 0.01(2)
C75A 0.061(15) 0.13(2) 0.058(12) -0.059(15) -0.022(10) 0.002(15)
C48A 0.072(9) 0.077(9) 0.056(7) -0.009(6) 0.008(6) -0.005(6)
C49A 0.072(9) 0.077(9) 0.056(7) -0.009(6) 0.008(6) -0.005(6)
C50A 0.072(9) 0.077(9) 0.056(7) -0.009(6) 0.008(6) -0.005(6)
C51A 0.072(9) 0.077(9) 0.056(7) -0.009(6) 0.008(6) -0.005(6)
C52A 0.072(9) 0.077(9) 0.056(7) -0.009(6) 0.008(6) -0.005(6)
N6A 0.072(9) 0.077(9) 0.056(7) -0.009(6) 0.008(6) -0.005(6)
C53A 0.072(9) 0.077(9) 0.056(7) -0.009(6) 0.008(6) -0.005(6)

loop_
_atom_type_symbol
_atom_type_description
_atom_type_scat_dispersion_real
_atom_type_scat_dispersion_imag
_atom_type_scat_source
C C 0.0033 0.0016 'International Tables Vol C Tables 4.2.6.8 and 6.1.1.4'
H H 0.0000 0.0000 'International Tables Vol C Tables 4.2.6.8 and 6.1.1.4'
N N 0.0061 0.0033 'International Tables Vol C Tables 4.2.6.8 and 6.1.1.4'
O O 0.0106 0.0060 'International Tables Vol C Tables 4.2.6.8 and 6.1.1.4'
S S 0.1246 0.1234 'International Tables Vol C Tables 4.2.6.8 and 6.1.1.4'

loop_
_geom_angle_atom_site_label_1
_geom_angle_atom_site_label_2
_geom_angle_atom_site_label_3
_geom_angle
C1 S1 C60 107.5(2)
C6 C1 C2 120.3(4)
C6 C1 S1 118.3(3)
C2 C1 S1 121.2(3)
O1 C2 C1 121.0(4)
O1 C2 C3 121.1(4)
C1 C2 C3 117.8(4)
C4 C3 C2 120.1(4)
C4 C3 S2 116.9(3)
C2 C3 S2 122.6(3)
C5 C4 C3 122.5(4)
C5 C4 H4 118.8
C3 C4 H4 118.8
C4 C5 C6 117.1(4)
C4 C5 C16 119.9(4)
C6 C5 C16 123.0(4)
C5 C6 C1 122.2(4)
C5 C6 H6 118.9
C1 C6 H6 118.9
C2 O1 C7 117.5(4)
O1 C7 C8 109.0(5)
O1 C7 H7A 109.9
C8 C7 H7A 109.9
O1 C7 H7B 109.9
C8 C7 H7B 109.9
H7A C7 H7B 108.3
C9 C8 C7 113.0(7)
C9 C8 H8A 109.0
C7 C8 H8A 109.0
C9 C8 H8B 109.0
C7 C8 H8B 109.0
H8A C8 H8B 107.8
C8 C9 N1 110.4(7)
C8 C9 H9A 109.6
N1 C9 H9A 109.6
C8 C9 H9B 109.6
N1 C9 H9B 109.6
H9A C9 H9B 108.1
C10 N1 C9 113.0(8)
C10 N1 H1 123.5
C9 N1 H1 123.5
N1 C10 C11 110.0(9)
N1 C10 H10A 109.7
C11 C10 H10A 109.7
N1 C10 H10B 109.7
C11 C10 H10B 109.7
H10A C10 H10B 108.2
C12 C11 C15 120.0
C12 C11 C10 113.2(7)
C15 C11 C10 126.5(7)
N2 C12 C11 120.0
N2 C12 H12 120.0
C11 C12 H12 120.0
C12 N2 C13 120.0
C14 C13 N2 120.0
C14 C13 H13 120.0
N2 C13 H13 120.0
C13 C14 C15 120.0
C13 C14 H14 120.0
C15 C14 H14 120.0
C14 C15 C11 120.0
C14 C15 H15 120.0
C11 C15 H15 120.0
C18 C16 C19 108.9(4)
C18 C16 C17 108.4(4)
C19 C16 C17 109.6(4)
C18 C16 C5 112.0(3)
C19 C16 C5 108.1(3)
C17 C16 C5 109.9(4)
C16 C17 H17A 109.5
C16 C17 H17B 109.5
H17A C17 H17B 109.5
C16 C17 H17C 109.5
H17A C17 H17C 109.5
H17B C17 H17C 109.5
C16 C18 H18A 109.5
C16 C18 H18B 109.5
H18A C18 H18B 109.5
C16 C18 H18C 109.5
H18A C18 H18C 109.5
H18B C18 H18C 109.5
C16 C19 H19A 109.5
C16 C19 H19B 109.5
H19A C19 H19B 109.5
C16 C19 H19C 109.5
H19A C19 H19C 109.5
H19B C19 H19C 109.5
C20 S2 C3 107.23(19)
C21 C20 C25 120.2(4)
C21 C20 S2 123.0(3)
C25 C20 S2 116.2(3)
C20 C21 O2 120.6(4)
C20 C21 C22 119.8(4)
O2 C21 C22 119.5(4)
C21 C22 C23 119.2(4)
C21 C22 S3 124.9(3)
C23 C22 S3 115.4(3)
C24 C23 C22 121.0(4)
C24 C23 H23 119.5
C22 C23 H23 119.5
C25 C24 C23 117.7(4)
C25 C24 C35 120.4(4)
C23 C24 C35 121.8(4)
C24 C25 C20 121.9(4)
C24 C25 H25 119.0
C20 C25 H25 119.0
C21 O2 C26 114.6(3)
O2 C26 C27 107.2(4)
O2 C26 H26A 110.3
C27 C26 H26A 110.3
O2 C26 H26B 110.3
C27 C26 H26B 110.3
H26A C26 H26B 108.5
C26 C27 C28 110.7(5)
C26 C27 H27A 109.5
C28 C27 H27A 109.5
C26 C27 H27B 109.5
C28 C27 H27B 109.5
H27A C27 H27B 108.1
N3 C28 C27 110.8(5)
N3 C28 H28A 109.5
C27 C28 H28A 109.5
N3 C28 H28B 109.5
C27 C28 H28B 109.5
H28A C28 H28B 108.1
C28 N3 C29 114.6(6)
C28 N3 H3 122.7
C29 N3 H3 122.7
N3 C29 C30 111.7(6)
N3 C29 H29A 109.3
C30 C29 H29A 109.3
N3 C29 H29B 109.3
C30 C29 H29B 109.3
H29A C29 H29B 107.9
C31 C30 C34 120.0
C31 C30 C29 116.4(5)
C34 C30 C29 123.6(5)
C30 C31 N4 120.0
C30 C31 H31 120.0
N4 C31 H31 120.0
C32 N4 C31 120.0
N4 C32 C33 120.0
N4 C32 H32 120.0
C33 C32 H32 120.0
C34 C33 C32 120.0
C34 C33 H33 120.0
C32 C33 H33 120.0
C33 C34 C30 120.0
C33 C34 H34 120.0
C30 C34 H34 120.0
C24 C35 C38 112.4(4)
C24 C35 C36 110.7(4)
C38 C35 C36 108.2(4)
C24 C35 C37 108.6(4)
C38 C35 C37 107.0(4)
C36 C35 C37 109.8(4)
C35 C36 H36A 109.5
C35 C36 H36B 109.5
H36A C36 H36B 109.5
C35 C36 H36C 109.5
H36A C36 H36C 109.5
H36B C36 H36C 109.5
C35 C37 H37A 109.5
C35 C37 H37B 109.5
H37A C37 H37B 109.5
C35 C37 H37C 109.5
H37A C37 H37C 109.5
H37B C37 H37C 109.5
C35 C38 H38A 109.5
C35 C38 H38B 109.5
H38A C38 H38B 109.5
C35 C38 H38C 109.5
H38A C38 H38C 109.5
H38B C38 H38C 109.5
C22 S3 C39 108.7(2)
C44 C39 C40 120.8(4)
C44 C39 S3 116.3(3)
C40 C39 S3 122.6(3)
O3 C40 C39 120.8(4)
O3 C40 C41 120.8(4)
C39 C40 C41 118.4(4)
C42 C41 C40 120.2(4)
C42 C41 S4 115.1(3)
C40 C41 S4 124.1(3)
C41 C42 C43 121.5(4)
C41 C42 H42 119.2
C43 C42 H42 119.2
C44 C43 C42 117.7(4)
C44 C43 C54 123.5(4)
C42 C43 C54 118.8(3)
C39 C44 C43 121.3(4)
C39 C44 H44 119.4
C43 C44 H44 119.4
C40 O3 C45 115.7(4)
O3 C45 C46 108.5(5)
O3 C45 H45A 110.0
C46 C45 H45A 110.0
O3 C45 H45B 110.0
C46 C45 H45B 110.0
H45A C45 H45B 108.4
C47 C46 C45 111.9(7)
C47 C46 H46A 109.2
C45 C46 H46A 109.2
C47 C46 H46B 109.2
C45 C46 H46B 109.2
H46A C46 H46B 107.9
N5 C47 C46 110.9(7)
N5 C47 H47A 109.5
C46 C47 H47A 109.5
N5 C47 H47B 109.5
C46 C47 H47B 109.5
H47A C47 H47B 108.1
C47 N5 C48 113.5(8)
C49 C48 N5 108.0(9)
C50 C49 C53 120.0
C50 C49 C48 117.9(9)
C53 C49 C48 122.1(9)
C49 C50 N6 120.0
C49 C50 H50 120.0
N6 C50 H50 120.0
C50 N6 C51 120.0
C52 C51 N6 120.0
C52 C51 H51 120.0
N6 C51 H51 120.0
C51 C52 C53 120.0
C51 C52 H52 120.0
C53 C52 H52 120.0
C52 C53 C49 120.0
C52 C53 H53 120.0
C49 C53 H53 120.0
C57 C54 C56 110.5(4)
C57 C54 C43 107.9(4)
C56 C54 C43 110.7(4)
C57 C54 C55 106.9(4)
C56 C54 C55 108.5(4)
C43 C54 C55 112.2(3)
C54 C55 H55A 109.5
C54 C55 H55B 109.5
H55A C55 H55B 109.5
C54 C55 H55C 109.5
H55A C55 H55C 109.5
H55B C55 H55C 109.5
C54 C56 H56A 109.5
C54 C56 H56B 109.5
H56A C56 H56B 109.5
C54 C56 H56C 109.5
H56A C56 H56C 109.5
H56B C56 H56C 109.5
C54 C57 H57A 109.5
C54 C57 H57B 109.5
H57A C57 H57B 109.5
C54 C57 H57C 109.5
H57A C57 H57C 109.5
H57B C57 H57C 109.5
C41 S4 C58 108.4(2)
C63 C58 C59 120.4(4)
C63 C58 S4 117.1(4)
C59 C58 S4 121.9(3)
O4 C59 C60 120.8(4)
O4 C59 C58 120.1(4)
C60 C59 C58 119.1(4)
C59 C60 C61 119.5(4)
C59 C60 S1 123.3(3)
C61 C60 S1 116.7(3)
C62 C61 C60 122.0(4)
C62 C61 H61 119.0
C60 C61 H61 119.0
C63 C62 C61 117.5(4)
C63 C62 C73 121.6(4)
C61 C62 C73 120.8(4)
C58 C63 C62 121.5(4)
C58 C63 H63 119.2
C62 C63 H63 119.2
C59 O4 C64 114.6(3)
O4 C64 C65 107.4(4)
O4 C64 H64A 110.2
C65 C64 H64A 110.2
O4 C64 H64B 110.2
C65 C64 H64B 110.2
H64A C64 H64B 108.5
C66 C65 C64 111.4(5)
C66 C65 H65A 109.4
C64 C65 H65A 109.4
C66 C65 H65B 109.4
C64 C65 H65B 109.4
H65A C65 H65B 108.0
N7 C66 C65 113.6(5)
N7 C66 H66A 108.8
C65 C66 H66A 108.8
N7 C66 H66B 108.8
C65 C66 H66B 108.8
H66A C66 H66B 107.7
C66 N7 C67 114.1(6)
C66 N7 H7 123.0
C67 N7 H7 123.0
C68 C67 N7 111.7(7)
C68 C67 H67A 109.3
N7 C67 H67A 109.3
C68 C67 H67B 109.3
N7 C67 H67B 109.3
H67A C67 H67B 107.9
C69 C68 C72 120.0
C69 C68 C67 120.9(6)
C72 C68 C67 119.1(6)
C68 C69 N8 120.0
C68 C69 H69 120.0
N8 C69 H69 120.0
C70 N8 C69 120.0
C71 C70 N8 120.0
C71 C70 H70 120.0
N8 C70 H70 120.0
C70 C71 C72 120.0
C70 C71 H71 120.0
C72 C71 H71 120.0
C71 C72 C68 120.0
C71 C72 H72 120.0
C68 C72 H72 120.0
C74 C73 C62 108.6(4)
C74 C73 C75 111.7(6)
C62 C73 C75 108.0(4)
C76A C73 C75A 113.4(11)
C74 C73 C76 110.9(5)
C62 C73 C76 110.9(4)
C75 C73 C76 106.8(5)
C76A C73 C74A 107.2(10)
C75A C73 C74A 105.9(10)
C73 C74 H74A 109.5
C73 C74 H74B 109.5
H74A C74 H74B 109.5
C73 C74 H74C 109.5
H74A C74 H74C 109.5
H74B C74 H74C 109.5
C73 C75 H75A 109.5
C73 C75 H75B 109.5
H75A C75 H75B 109.5
C73 C75 H75C 109.5
H75A C75 H75C 109.5
H75B C75 H75C 109.5
C73 C76 H76A 109.5
C73 C76 H76B 109.5
H76A C76 H76B 109.5
C73 C76 H76C 109.5
H76A C76 H76C 109.5
H76B C76 H76C 109.5
H74D C74A H74E 109.5
H74D C74A H74F 109.5
H74E C74A H74F 109.5
H76D C76A H76E 109.5
H76D C76A H76F 109.5
H76E C76A H76F 109.4
H75D C75A H75E 107.0
H75D C75A H75F 103.2
H75E C75A H75F 106.1
C50A C49A C53A 120.0
C50A C49A C48A 119.3(14)
C53A C49A C48A 115.0(13)
C51A C50A C49A 120.0
C51A C50A H50A 120.0
C49A C50A H50A 120.0
C50A C51A C52A 120.0
C50A C51A H51A 120.0
C52A C51A H51A 120.0
N6A C52A C51A 120.0
N6A C52A H52A 120.0
C51A C52A H52A 120.0
C53A N6A C52A 120.0
N6A C53A C49A 120.0
N6A C53A H53A 120.0
C49A C53A H53A 120.0

loop_
_geom_bond_atom_site_label_1
_geom_bond_atom_site_label_2
_geom_bond_distance
S1 C1 1.760(4)
S1 C60 1.762(5)
C1 C6 1.392(6)
C1 C2 1.396(6)
C2 O1 1.363(5)
C2 C3 1.408(6)
C3 C4 1.388(6)
C3 S2 1.780(4)
C4 C5 1.377(5)
C4 H4 0.9500
C5 C6 1.388(6)
C5 C16 1.540(5)
C6 H6 0.9500
O1 C7 1.400(6)
C7 C8 1.499(8)
C7 H7A 0.9900
C7 H7B 0.9900
C8 C9 1.483(9)
C8 H8A 0.9900
C8 H8B 0.9900
C9 N1 1.538(10)
C9 H9A 0.9900
C9 H9B 0.9900
N1 C10 1.388(10)
N1 H1 0.8800
C10 C11 1.446(12)
C10 H10A 0.9900
C10 H10B 0.9900
C11 C12 1.3900
C11 C15 1.3900
C12 N2 1.3900
C12 H12 0.9500
N2 C13 1.3900
C13 C14 1.3900
C13 H13 0.9500
C14 C15 1.3900
C14 H14 0.9500
C15 H15 0.9500
C16 C18 1.520(6)
C16 C19 1.536(6)
C16 C17 1.538(6)
C17 H17A 0.9800
C17 H17B 0.9800
C17 H17C 0.9800
C18 H18A 0.9800
C18 H18B 0.9800
C18 H18C 0.9800
C19 H19A 0.9800
C19 H19B 0.9800
C19 H19C 0.9800
S2 C20 1.774(5)
C20 C21 1.372(6)
C20 C25 1.394(5)
C21 O2 1.385(4)
C21 C22 1.396(6)
C22 C23 1.414(5)
C22 S3 1.761(4)
C23 C24 1.396(6)
C23 H23 0.9500
C24 C25 1.381(6)
C24 C35 1.518(6)
C25 H25 0.9500
O2 C26 1.443(5)
C26 C27 1.503(6)
C26 H26A 0.9900
C26 H26B 0.9900
C27 C28 1.537(8)
C27 H27A 0.9900
C27 H27B 0.9900
C28 N3 1.394(8)
C28 H28A 0.9900
C28 H28B 0.9900
N3 C29 1.442(9)
N3 H3 0.8800
C29 C30 1.490(10)
C29 H29A 0.9900
C29 H29B 0.9900
C30 C31 1.3900
C30 C34 1.3900
C31 N4 1.3900
C31 H31 0.9500
N4 C32 1.3900
C32 C33 1.3900
C32 H32 0.9500
C33 C34 1.3900
C33 H33 0.9500
C34 H34 0.9500
C35 C38 1.525(8)
C35 C36 1.525(7)
C35 C37 1.535(7)
C36 H36A 0.9800
C36 H36B 0.9800
C36 H36C 0.9800
C37 H37A 0.9800
C37 H37B 0.9800
C37 H37C 0.9800
C38 H38A 0.9800
C38 H38B 0.9800
C38 H38C 0.9800
S3 C39 1.775(4)
C39 C44 1.377(6)
C39 C40 1.394(6)
C40 O3 1.375(5)
C40 C41 1.395(6)
C41 C42 1.382(6)
C41 S4 1.773(4)
C42 C43 1.395(6)
C42 H42 0.9500
C43 C44 1.390(5)
C43 C54 1.537(6)
C44 H44 0.9500
O3 C45 1.405(6)
C45 C46 1.504(7)
C45 H45A 0.9900
C45 H45B 0.9900
C46 C47 1.495(12)
C46 H46A 0.9900
C46 H46B 0.9900
C47 N5 1.413(10)
C47 H47A 0.9900
C47 H47B 0.9900
N5 C48A 1.488(18)
N5 C48 1.632(12)
C48 C49 1.471(14)
C49 C50 1.3900
C49 C53 1.3900
C50 N6 1.3900
C50 H50 0.9500
N6 C51 1.3900
C51 C52 1.3900
C51 H51 0.9500
C52 C53 1.3900
C52 H52 0.9500
C53 H53 0.9500
C54 C57 1.505(6)
C54 C56 1.519(6)
C54 C55 1.544(6)
C55 H55A 0.9800
C55 H55B 0.9800
C55 H55C 0.9800
C56 H56A 0.9800
C56 H56B 0.9800
C56 H56C 0.9800
C57 H57A 0.9800
C57 H57B 0.9800
C57 H57C 0.9800
S4 C58 1.774(4)
C58 C63 1.384(6)
C58 C59 1.399(6)
C59 O4 1.382(5)
C59 C60 1.389(6)
C60 C61 1.397(6)
C61 C62 1.392(6)
C61 H61 0.9500
C62 C63 1.390(6)
C62 C73 1.535(6)
C63 H63 0.9500
O4 C64 1.423(5)
C64 C65 1.503(6)
C64 H64A 0.9900
C64 H64B 0.9900
C65 C66 1.501(7)
C65 H65A 0.9900
C65 H65B 0.9900
C66 N7 1.450(7)
C66 H66A 0.9900
C66 H66B 0.9900
N7 C67 1.459(9)
N7 H7 0.8800
C67 C68 1.448(8)
C67 H67A 0.9900
C67 H67B 0.9900
C68 C69 1.3900
C68 C72 1.3900
C69 N8 1.3900
C69 H69 0.9500
N8 C70 1.3900
C70 C71 1.3900
C70 H70 0.9500
C71 C72 1.3900
C71 H71 0.9500
C72 H72 0.9500
C73 C74 1.513(7)
C73 C76A 1.528(14)
C73 C75 1.539(8)
C73 C75A 1.542(13)
C73 C76 1.555(8)
C73 C74A 1.593(14)
C74 H74A 0.9800
C74 H74B 0.9800
C74 H74C 0.9800
C75 H75A 0.9800
C75 H75B 0.9800
C75 H75C 0.9800
C76 H76A 0.9800
C76 H76B 0.9800
C76 H76C 0.9800
C74A H74D 0.9800
C74A H74E 0.9800
C74A H74F 0.9800
C76A H76D 0.9800
C76A H76E 0.9800
C76A H76F 0.9800
C75A H75D 1.0806
C75A H75E 0.9802
C75A H75F 1.0017
C48A C49A 1.573(16)
C49A C50A 1.3900
C49A C53A 1.3900
C50A C51A 1.3900
C50A H50A 0.9500
C51A C52A 1.3900
C51A H51A 0.9500
C52A N6A 1.3900
C52A H52A 0.9500
N6A C53A 1.3900
C53A H53A 0.9500
